data_4025407
loop_
_publ_author_name
'Jind\<rich Karban'
'Jan S\'ykora'
'Ji\<r\'i Kroutil'
'Ivana C\'isa\<rov\'a'
'Zde\<nka Pad\<elkov\'a'
'Milo\<s Bud\<e\<s\'insk\'y'

_publ_section_title
;
 Synthesis of All Configurational Isomers of
 1,6-Anhydro-2,3,4-trideoxy-2,3-epimino-4-fluoro-\b-d-hexopyranoses
;
_journal_name_full 'Journal of Organic Chemistry'
_journal_page_first 3443
_journal_page_last 3446
_journal_paper_doi 10.1021/jo1000912
_journal_volume 75
_journal_year 2010
_chemical_absolute_configuration unk
_chemical_formula_moiety 'C6 H8 F1 N1 O2'
_chemical_formula_sum 'C6 H8 F N O2'
_chemical_formula_weight 145.13
_space_group_IT_number 19
_symmetry_cell_setting orthorhombic
_symmetry_space_group_name_Hall 'P 2ac 2ab'
_symmetry_space_group_name_H-M 'P 21 21 21'
_atom_sites_solution_hydrogens geom
_atom_sites_solution_primary direct
_audit_creation_date 09-12-28
_audit_creation_method CRYSTALS_ver_12.82
_cell_angle_alpha 90
_cell_angle_beta 90
_cell_angle_gamma 90
_cell_formula_units_Z 4
_cell_length_a 6.8713(2)
_cell_length_b 9.1449(3)
_cell_length_c 9.5056(3)
_cell_measurement_reflns_used 831
_cell_measurement_temperature 150
_cell_measurement_theta_max 27
_cell_measurement_theta_min 1
_cell_volume 597.31(3)
_computing_cell_refinement 'DENZO/SCALEPACK (Otwinowski & Minor, 1997)'
_computing_data_collection 'COLLECT. Nonius (1997-2001).'
_computing_data_reduction 'DENZO/SCALEPACK (Otwinowski & Minor, 1997)'
_computing_molecular_graphics 'CAMERON (Watkin et al., 1996)'
_computing_publication_material 'CRYSTALS (Betteridge et al., 2003)'
_computing_structure_refinement 'CRYSTALS (Betteridge et al., 2003)'
_computing_structure_solution 'SIR92 (Altomare et al., 1994)'
_diffrn_ambient_temperature 150
_diffrn_measured_fraction_theta_full 1.000
_diffrn_measured_fraction_theta_max 1.000
_diffrn_measurement_device_type 'Nonius Kappa CCD'
_diffrn_measurement_method '\f & \w scans'
_diffrn_radiation_monochromator graphite
_diffrn_radiation_type 'Mo K\a'
_diffrn_radiation_wavelength 0.71073
_diffrn_reflns_av_R_equivalents 0.005
_diffrn_reflns_limit_h_max 8
_diffrn_reflns_limit_h_min -8
_diffrn_reflns_limit_k_max 11
_diffrn_reflns_limit_k_min -11
_diffrn_reflns_limit_l_max 12
_diffrn_reflns_limit_l_min -12
_diffrn_reflns_number 1369
_diffrn_reflns_theta_full 27.462
_diffrn_reflns_theta_max 27.462
_diffrn_reflns_theta_min 3.091
_diffrn_standards_number 0
_exptl_absorpt_coefficient_mu 0.141
_exptl_absorpt_correction_T_max 0.97
_exptl_absorpt_correction_T_min 0.96
_exptl_absorpt_correction_type gaussian
_exptl_absorpt_process_details
; 
 Gaussian Integration (Busing and Levy, 1957) 
;
_exptl_crystal_colour colourless
_exptl_crystal_density_diffrn 1.614
_exptl_crystal_description prism
_exptl_crystal_F_000 304
_exptl_crystal_size_max 0.35
_exptl_crystal_size_mid 0.30
_exptl_crystal_size_min 0.25
_refine_diff_density_max 0.12
_refine_diff_density_min -0.18
_refine_ls_extinction_method None
_refine_ls_goodness_of_fit_ref 1.0715
_refine_ls_hydrogen_treatment mixed
_refine_ls_matrix_type full
_refine_ls_number_parameters 123
_refine_ls_number_reflns 749
_refine_ls_number_restraints 0
_refine_ls_R_factor_all 0.0280
_refine_ls_R_factor_gt 0.0256
_refine_ls_shift/su_max 0.000088
_refine_ls_structure_factor_coef F
_refine_ls_weighting_details
;
 Method, part 1, Chebychev polynomial, (Watkin, 1994, Prince, 1982) 
 [weight] = 1.0/[A~0~*T~0~(x)+A~1~*T~1~(x) ... +A~n-1~]*T~n-1~(x)] 
 where A~i~ are the Chebychev coefficients listed below and x= Fcalc/Fmax 
 Method = Robust Weighting (Prince, 1982) 
 W = [weight] * [1-(deltaF/6*sigmaF)^2^]^2^ 
 A~i~ are: 
 0.327 0.122 0.117 
;
_refine_ls_weighting_scheme calc
_refine_ls_wR_factor_all 0.0282
_refine_ls_wR_factor_gt 0.0263
_refine_ls_wR_factor_ref 0.0263
_reflns_limit_h_max 8
_reflns_limit_h_min 0
_reflns_limit_k_max 11
_reflns_limit_k_min 0
_reflns_limit_l_max 12
_reflns_limit_l_min 0
_reflns_number_gt 749
_reflns_number_total 818
_reflns_threshold_expression I>1.96u(I)
_oxford_diffrn_Wilson_B_factor 0.00
_oxford_diffrn_Wilson_scale 0.00
_oxford_refine_ls_scale 0.962(2)
_cod_data_source_file jo1000912_si_007.cif
_cod_data_source_block CRYSTALS_cif
_cod_depositor_comments
;
The following automatic conversions were performed:

'_symmetry_cell_setting' value 'Orthorhombic' changed to
'orthorhombic' according to the built-in table from CIF Core
dictionary named 'cif_core.dic' version 2.4.1 from 2010-06-29.

Automatic conversion script
Id: cif_fix_values 1646 2011-03-28 12:23:43Z adriana 
;
_cod_original_sg_symbol_H-M 'P 21 21 21 '
_cod_original_formula_sum 'C6 H8 F1 N1 O2'
_cod_database_code 4025407

loop_
_symmetry_equiv_pos_as_xyz
x,y,z
x+1/2,-y+1/2,-z
-x,y+1/2,-z+1/2
-x+1/2,-y,z+1/2

loop_
_atom_site_label
_atom_site_type_symbol
_atom_site_fract_x
_atom_site_fract_y
_atom_site_fract_z
_atom_site_U_iso_or_equiv
_atom_site_occupancy
_atom_site_adp_type
_atom_site_refinement_flags_posn
_atom_site_refinement_flags_adp
_atom_site_refinement_flags_occupancy
_atom_site_disorder_assembly
_atom_site_disorder_group
_atom_site_attached_hydrogens
F1 F -0.13490(15) -0.18808(11) -0.45890(9) 0.0302 1.0000 Uani . . . . . .
O1 O -0.28288(17) -0.19261(12) -0.17271(11) 0.0234 1.0000 Uani . . . . . .
O2 O -0.43316(17) -0.39841(13) -0.10110(12) 0.0266 1.0000 Uani . . . . . .
N1 N -0.1485(2) -0.53438(15) -0.25786(16) 0.0271 1.0000 Uani . . . . . .
C1 C -0.2519(2) -0.32515(18) -0.09677(16) 0.0230 1.0000 Uani . . . . . .
C2 C -0.0888(2) -0.41048(17) -0.16761(17) 0.0233 1.0000 Uani . . . . . .
C3 C -0.0764(2) -0.39875(17) -0.32375(16) 0.0234 1.0000 Uani . . . . . .
C4 C -0.2302(2) -0.30962(18) -0.39714(15) 0.0205 1.0000 Uani . . . . . .
C5 C -0.3808(2) -0.24741(17) -0.29666(15) 0.0201 1.0000 Uani . . . . . .
C6 C -0.5178(2) -0.36228(17) -0.23552(17) 0.0231 1.0000 Uani . . . . . .
H11 H -0.216(3) -0.3005(18) 0.004(2) 0.025(4) 1.0000 Uiso . . . . . .
H21 H 0.031(3) -0.418(2) -0.118(2) 0.025(5) 1.0000 Uiso . . . . . .
H31 H 0.051(3) -0.398(2) -0.372(2) 0.032(5) 1.0000 Uiso . . . . . .
H41 H -0.292(3) -0.362(2) -0.4752(19) 0.025(5) 1.0000 Uiso . . . . . .
H51 H -0.447(3) -0.167(2) -0.3425(18) 0.024(4) 1.0000 Uiso . . . . . .
H61 H -0.526(3) -0.452(2) -0.2998(19) 0.029(5) 1.0000 Uiso . . . . . .
H62 H -0.649(3) -0.321(2) -0.2209(19) 0.026(5) 1.0000 Uiso . . . . . .
H1 H -0.051(3) -0.599(2) -0.259(2) 0.037(6) 1.0000 Uiso . . . . . .

loop_
_atom_site_aniso_label
_atom_site_aniso_U_11
_atom_site_aniso_U_22
_atom_site_aniso_U_33
_atom_site_aniso_U_23
_atom_site_aniso_U_13
_atom_site_aniso_U_12
F1 0.0307(5) 0.0322(5) 0.0278(4) 0.0068(4) 0.0046(4) -0.0090(5)
O1 0.0288(5) 0.0195(5) 0.0220(5) -0.0025(4) -0.0048(4) 0.0000(5)
O2 0.0245(5) 0.0331(6) 0.0223(5) 0.0056(5) 0.0013(5) -0.0029(5)
N1 0.0291(7) 0.0202(6) 0.0319(7) -0.0021(6) -0.0042(7) 0.0040(6)
C1 0.0255(7) 0.0237(7) 0.0198(6) 0.0018(6) -0.0021(6) -0.0016(7)
C2 0.0210(7) 0.0256(7) 0.0234(7) 0.0012(6) -0.0050(7) 0.0007(7)
C3 0.0191(7) 0.0258(7) 0.0252(7) -0.0022(6) -0.0006(6) 0.0012(7)
C4 0.0213(7) 0.0206(6) 0.0196(6) 0.0011(6) 0.0013(6) -0.0032(7)
C5 0.0219(7) 0.0186(6) 0.0198(6) -0.0013(5) -0.0021(6) 0.0002(6)
C6 0.0200(7) 0.0266(7) 0.0229(7) 0.0020(6) -0.0007(6) -0.0006(6)

loop_
_atom_type_symbol
_atom_type_scat_dispersion_real
_atom_type_scat_dispersion_imag
_atom_type_scat_Cromer_Mann_a1
_atom_type_scat_Cromer_Mann_b1
_atom_type_scat_Cromer_Mann_a2
_atom_type_scat_Cromer_Mann_b2
_atom_type_scat_Cromer_Mann_a3
_atom_type_scat_Cromer_Mann_b3
_atom_type_scat_Cromer_Mann_a4
_atom_type_scat_Cromer_Mann_b4
_atom_type_scat_Cromer_Mann_c
_atom_type_scat_source
C 0.0033 0.0016 2.3100 20.8439 1.0200 10.2075 1.5886 0.5687 0.8650 51.6512 0.2156 'International Tables Vol C 4.2.6.8 and 6.1.1.4'
H 0.0000 0.0000 0.4930 10.5109 0.3229 26.1257 0.1402 3.1424 0.0408 57.7998 0.0030 'International Tables Vol C 4.2.6.8 and 6.1.1.4'
N 0.0061 0.0033 12.2126 0.0057 3.1322 9.8933 2.0125 28.9975 1.1663 0.5826 -11.5290 'International Tables Vol C 4.2.6.8 and 6.1.1.4'
O 0.0106 0.0060 3.0485 13.2771 2.2868 5.7011 1.5463 0.3239 0.8670 32.9089 0.2508 'International Tables Vol C 4.2.6.8 and 6.1.1.4'
F 0.0171 0.0103 3.5392 10.2825 2.6412 4.2944 1.5170 0.2615 1.0243 26.1476 0.2776 'International Tables Vol C 4.2.6.8 and 6.1.1.4'

loop_
_geom_angle_atom_site_label_1
_geom_angle_site_symmetry_1
_geom_angle_atom_site_label_2
_geom_angle_site_symmetry_2
_geom_angle_atom_site_label_3
_geom_angle_site_symmetry_3
_geom_angle
_geom_angle_publ_flag
C1 . O1 . C5 . 100.79(11) yes
C1 . O2 . C6 . 105.81(12) yes
C2 . N1 . C3 . 60.59(9) yes
C2 . N1 . H1 . 107.7(14) no
C3 . N1 . H1 . 107.4(14) no
O1 . C1 . O2 . 104.84(12) yes
O1 . C1 . C2 . 108.76(12) yes
O2 . C1 . C2 . 113.11(13) yes
O1 . C1 . H11 . 108.9(10) no
O2 . C1 . H11 . 110.4(10) no
C2 . C1 . H11 . 110.5(10) no
C1 . C2 . N1 . 116.39(14) yes
C1 . C2 . C3 . 116.44(14) yes
N1 . C2 . C3 . 59.57(10) yes
C1 . C2 . H21 . 116.9(12) no
N1 . C2 . H21 . 118.1(12) no
C3 . C2 . H21 . 117.1(12) no
C2 . C3 . N1 . 59.85(11) yes
C2 . C3 . C4 . 117.42(14) yes
N1 . C3 . C4 . 114.60(14) yes
C2 . C3 . H31 . 121.1(12) no
N1 . C3 . H31 . 120.3(12) no
C4 . C3 . H31 . 113.4(12) no
C3 . C4 . F1 . 107.01(12) yes
C3 . C4 . C5 . 112.92(12) yes
F1 . C4 . C5 . 106.35(12) yes
C3 . C4 . H41 . 112.7(11) no
F1 . C4 . H41 . 105.7(10) no
C5 . C4 . H41 . 111.5(11) no
C4 . C5 . O1 . 108.97(12) yes
C4 . C5 . C6 . 113.71(13) yes
O1 . C5 . C6 . 102.44(12) yes
C4 . C5 . H51 . 108.8(11) no
O1 . C5 . H51 . 108.9(10) no
C6 . C5 . H51 . 113.7(11) no
C5 . C6 . O2 . 104.25(12) yes
C5 . C6 . H61 . 110.9(11) no
O2 . C6 . H61 . 111.6(11) no
C5 . C6 . H62 . 110.6(12) no
O2 . C6 . H62 . 109.3(11) no
H61 . C6 . H62 . 110.0(16) no

loop_
_geom_bond_atom_site_label_1
_geom_bond_site_symmetry_1
_geom_bond_atom_site_label_2
_geom_bond_site_symmetry_2
_geom_bond_distance
_geom_bond_publ_flag
F1 . C4 . 1.4172(17) yes
O1 . C1 . 1.4267(19) yes
O1 . C5 . 1.4463(17) yes
O2 . C1 . 1.4150(19) yes
O2 . C6 . 1.4423(19) yes
N1 . C2 . 1.479(2) yes
N1 . C3 . 1.475(2) yes
N1 . H1 . 0.89(2) no
C1 . C2 . 1.523(2) yes
C1 . H11 . 1.012(19) no
C2 . C3 . 1.490(2) yes
C2 . H21 . 0.95(2) no
C3 . C4 . 1.506(2) yes
C3 . H31 . 0.99(2) no
C4 . C5 . 1.519(2) yes
C4 . H41 . 0.980(18) no
C5 . C6 . 1.526(2) yes
C5 . H51 . 0.969(19) no
C6 . H61 . 1.022(19) no
C6 . H62 . 0.989(19) no

loop_
_cod_related_entry_id
_cod_related_entry_database
_cod_related_entry_code
1 ChemSpider 30659194
